data_9015047
loop_
_publ_author_name
'Hodeau, J.'
'Marezio, M.'
'Santoro, A.'
'Roth, R.'

_publ_section_title
;
 Neutron diffraction structure determination of the high-temperature
 form of lithium tritantalate, H-LiTa3O8
 _cod_database_code 1008239
;
_journal_name_full 'Journal of Solid State Chemistry'
_journal_page_first 275
_journal_page_last 292
_journal_paper_doi 10.1016/0022-4596(84)90344-X
_journal_volume 51
_journal_year 1984
_chemical_compound_source Synthetic
_chemical_formula_sum 'Li3.5 O32 Ta12'
_space_group_IT_number 59
_symmetry_space_group_name_Hall '-P 2ab 2a'
_symmetry_space_group_name_H-M 'P m m n :2'
_cell_angle_alpha 90
_cell_angle_beta 90
_cell_angle_gamma 90
_cell_length_a 16.718
_cell_length_b 7.696
_cell_length_c 8.931
_cell_formula_units_Z 2
_cell_volume 1149.078
_database_code_amcsd 0016161
_exptl_crystal_density_diffrn 7.826
_cod_duplicate_entry 1008239
_cod_original_sg_symbol_H-M 'P m m n'
_cod_original_formula_sum 'Ta12 O32 Li3.5'
_cod_database_code 9015047
_amcsd_formula_title Li0.88Ta3O8

loop_
_space_group_symop_operation_xyz
x,y,z
x,1/2-y,z
-x,1/2+y,-z
1/2-x,y,z
1/2+x,-y,-z
1/2+x,1/2+y,-z
1/2-x,1/2-y,z
-x,-y,-z

loop_
_atom_site_label
_atom_site_fract_x
_atom_site_fract_y
_atom_site_fract_z
_atom_site_occupancy
Ta1 0.25000 -0.00300 0.69000 1.00000
Ta2 0.13120 0.01000 0.39440 1.00000
Ta3 0.06090 -0.00100 0.80760 1.00000
Ta4 0.25000 0.01800 0.05600 1.00000
O1 0.25000 0.02300 0.45300 1.00000
O2 0.13150 0.00800 0.62030 1.00000
O3 0.17430 0.02900 0.87900 1.00000
O4 0.25000 0.25000 0.66800 1.00000
O5 0.25000 0.75000 0.71000 1.00000
O6 0.16390 -0.04400 0.19100 1.00000
O7 0.02000 0.04100 0.33200 1.00000
O8 0.15240 0.25000 0.38700 1.00000
O9 0.11100 0.75000 0.41300 1.00000
O10 0.00000 0.00000 0.00000 1.00000
O11 0.04700 0.25000 0.81700 1.00000
O12 0.07920 0.75000 0.85200 1.00000
O13 0.25000 0.25000 0.08200 1.00000
O14 0.25000 0.75000 0.02400 1.00000
Li1 0.91000 0.25000 0.95200 1.00000
Li2 0.00000 0.25000 0.53900 0.50000
Li3 0.25000 0.25000 0.30400 0.50000

loop_
_cod_related_entry_id
_cod_related_entry_database
_cod_related_entry_code
1 AMCSD 0016161
